data_7054641
loop_
_publ_author_name
'Kammoun, Omar'
'Rekik, Walid'
'Na\"ili, Houcine'
'Bataille, Thierry'

_publ_section_title
;
 Inorganic layered structures in hybrid double sulfates: related phases
 and thermal reactivity
;
_journal_issue 4
_journal_name_full 'New J. Chem.'
_journal_page_first 2682
_journal_paper_doi 10.1039/C4NJ02195A
_journal_volume 39
_journal_year 2015
_chemical_formula_moiety '2(C7 H7 N2), Ni H12 O6, 2(O4 S), 4(H2 O)'
_chemical_formula_sum 'C14 H34 N4 Ni O18 S2'
_chemical_formula_weight 669.28
_chemical_name_systematic
;
 ?
;
_space_group_IT_number 2
_symmetry_cell_setting triclinic
_symmetry_space_group_name_Hall '-P 1'
_symmetry_space_group_name_H-M 'P -1'
_atom_sites_solution_hydrogens geom
_atom_sites_solution_primary direct
_atom_sites_solution_secondary difmap
_audit_block_doi 10.5517/cc13pwsg
_audit_creation_method SHELXL-97
_audit_update_record
;
2014-11-13 deposited with the CCDC.
2015-01-27 downloaded from the CCDC.
;
_cell_angle_alpha 84.337(2)
_cell_angle_beta 79.491(2)
_cell_angle_gamma 85.886(2)
_cell_formula_units_Z 1
_cell_length_a 6.6415(3)
_cell_length_b 8.2264(4)
_cell_length_c 12.2601(6)
_cell_measurement_reflns_used 3439
_cell_measurement_temperature 293(2)
_cell_measurement_theta_max 27.33
_cell_measurement_theta_min 2.49
_cell_volume 654.40(5)
_computing_data_collection 'Collect (Bruker AXS BV, 1997-2004)'
_computing_structure_refinement 'SHELXL-97 (Sheldrick, 1997)'
_computing_structure_solution 'SHELXS-97 (Sheldrick, 1990)'
_diffrn_ambient_temperature 293(2)
_diffrn_detector_area_resol_mean 9
_diffrn_measured_fraction_theta_full 0.991
_diffrn_measured_fraction_theta_max 0.991
_diffrn_measurement_device '95mm CCD camera on \k-goniostat'
_diffrn_measurement_device_type KappaCCD
_diffrn_measurement_method CCD
_diffrn_radiation_monochromator 'horizonally mounted graphite crystal'
_diffrn_radiation_source 'fine-focus sealed tube'
_diffrn_radiation_type MoK\a
_diffrn_radiation_wavelength 0.71073
_diffrn_reflns_av_R_equivalents 0.0441
_diffrn_reflns_av_sigmaI/netI 0.0502
_diffrn_reflns_limit_h_max 8
_diffrn_reflns_limit_h_min -8
_diffrn_reflns_limit_k_max 10
_diffrn_reflns_limit_k_min -10
_diffrn_reflns_limit_l_max 15
_diffrn_reflns_limit_l_min -15
_diffrn_reflns_number 10712
_diffrn_reflns_theta_full 27.49
_diffrn_reflns_theta_max 27.49
_diffrn_reflns_theta_min 1.70
_exptl_absorpt_coefficient_mu 0.990
_exptl_absorpt_correction_T_max 0.7456
_exptl_absorpt_correction_T_min 0.6462
_exptl_absorpt_correction_type multi-scan
_exptl_absorpt_process_details
;
(c.f. r.h. blessing, acta cryst. (1995), a51, 33-38) 
;
_exptl_crystal_colour green
_exptl_crystal_density_diffrn 1.698
_exptl_crystal_density_method 'not measured'
_exptl_crystal_description polyhedral
_exptl_crystal_F_000 350
_exptl_crystal_size_max 0.43
_exptl_crystal_size_mid 0.26
_exptl_crystal_size_min 0.05
_refine_diff_density_max 0.535
_refine_diff_density_min -0.431
_refine_diff_density_rms 0.106
_refine_ls_extinction_method none
_refine_ls_goodness_of_fit_ref 1.119
_refine_ls_hydrogen_treatment mixed
_refine_ls_matrix_type full
_refine_ls_number_parameters 218
_refine_ls_number_reflns 2988
_refine_ls_number_restraints 15
_refine_ls_restrained_S_all 1.121
_refine_ls_R_factor_all 0.0446
_refine_ls_R_factor_gt 0.0359
_refine_ls_shift/su_max 0.000
_refine_ls_shift/su_mean 0.000
_refine_ls_structure_factor_coef Fsqd
_refine_ls_weighting_details 'calc w=1/[\s^2^(Fo^2^)+(0.0630P)^2^+0.0000P] where P=(Fo^2^+2Fc^2^)/3'
_refine_ls_weighting_scheme calc
_refine_ls_wR_factor_gt 0.0991
_refine_ls_wR_factor_ref 0.1138
_reflns_number_gt 2523
_reflns_number_total 2988
_reflns_threshold_expression >2sigma(I)
_cod_data_source_file c4nj02195a2.cif
_cod_data_source_block shelxl
_cod_depositor_comments 'Adding full bibliography for 7054638--7054641.cif.'
_cod_original_sg_symbol_Hall -P1
_cod_original_sg_symbol_H-M P-1
_cod_database_code 7054641

loop_
_symmetry_equiv_pos_as_xyz
'x, y, z'
'-x, -y, -z'

loop_
_atom_site_label
_atom_site_type_symbol
_atom_site_fract_x
_atom_site_fract_y
_atom_site_fract_z
_atom_site_U_iso_or_equiv
_atom_site_adp_type
_atom_site_occupancy
_atom_site_symmetry_multiplicity
_atom_site_calc_flag
_atom_site_refinement_flags
Ni1 Ni 0.5000 0.5000 1.0000 0.00842(15) Uani 1 2 d S
S1 S 0.10579(8) 0.85964(7) 0.77660(5) 0.00957(17) Uani 1 1 d .
O1 O -0.0455(2) 0.9496(2) 0.85733(14) 0.0153(4) Uani 1 1 d .
O2 O 0.0817(3) 0.6819(2) 0.80337(15) 0.0164(4) Uani 1 1 d .
OW1 O 0.5835(3) 0.1091(2) 0.85273(15) 0.0153(4) Uani 1 1 d D
O4 O 0.3139(2) 0.8981(2) 0.78784(14) 0.0145(4) Uani 1 1 d .
OW4 O 0.5026(3) 0.2562(2) 1.04466(15) 0.0139(4) Uani 1 1 d D
O3 O 0.0679(3) 0.9093(2) 0.66346(14) 0.0164(4) Uani 1 1 d .
OW5 O 0.3617(2) 0.4570(2) 0.86822(14) 0.0126(4) Uani 1 1 d D
OW2 O 0.0738(3) 0.2246(2) 0.93273(15) 0.0151(4) Uani 1 1 d D
C5 C 0.2965(4) 0.2633(3) 0.5676(2) 0.0200(6) Uani 1 1 d .
H5 H 0.2996 0.1804 0.6248 0.024 Uiso 1 1 calc R
OW3 O 0.2192(2) 0.5313(2) 1.10498(14) 0.0133(4) Uani 1 1 d D
N2 N 0.2764(3) 0.6468(3) 0.32882(17) 0.0155(5) Uani 1 1 d .
HN2 H 0.3059 0.6585 0.2573 0.019 Uiso 1 1 calc R
C1 C 0.2077(4) 0.7650(3) 0.3940(2) 0.0164(6) Uani 1 1 d .
H1 H 0.1830 0.8739 0.3692 0.020 Uiso 1 1 calc R
N1 N 0.1795(3) 0.7057(2) 0.49932(17) 0.0140(5) Uani 1 1 d .
HN1 H 0.1355 0.7611 0.5556 0.017 Uiso 1 1 calc R
C3 C 0.3562(4) 0.3422(3) 0.3686(2) 0.0193(6) Uani 1 1 d .
H3 H 0.3965 0.3164 0.2954 0.023 Uiso 1 1 calc R
C2 C 0.2933(3) 0.5006(3) 0.3945(2) 0.0124(5) Uani 1 1 d .
C7 C 0.2326(3) 0.5392(3) 0.5043(2) 0.0120(5) Uani 1 1 d .
C6 C 0.2336(4) 0.4204(3) 0.5939(2) 0.0174(6) Uani 1 1 d .
H6 H 0.1941 0.4458 0.6672 0.021 Uiso 1 1 calc R
C4 C 0.3558(4) 0.2258(3) 0.4568(2) 0.0215(6) Uani 1 1 d .
H4 H 0.3963 0.1182 0.4425 0.026 Uiso 1 1 calc R
H1W1 H 0.694(3) 0.039(3) 0.850(2) 0.024(8) Uiso 1 1 d D
H2W1 H 0.483(3) 0.061(3) 0.826(3) 0.037(9) Uiso 1 1 d D
H2W2 H 0.063(5) 0.135(3) 0.892(2) 0.044(10) Uiso 1 1 d D
H1W2 H 0.076(5) 0.176(4) 1.0055(15) 0.048(11) Uiso 1 1 d D
H1W4 H 0.578(4) 0.201(3) 1.0976(18) 0.034(9) Uiso 1 1 d D
H2W4 H 0.538(5) 0.197(4) 0.9813(18) 0.044(10) Uiso 1 1 d D
H1W5 H 0.285(4) 0.367(2) 0.886(3) 0.044(10) Uiso 1 1 d D
H2W5 H 0.273(4) 0.543(3) 0.844(2) 0.037(9) Uiso 1 1 d D
H2W3 H 0.150(4) 0.440(2) 1.134(2) 0.035(9) Uiso 1 1 d D
H1W3 H 0.127(4) 0.617(2) 1.091(2) 0.022(8) Uiso 1 1 d D

loop_
_atom_site_aniso_label
_atom_site_aniso_U_11
_atom_site_aniso_U_22
_atom_site_aniso_U_33
_atom_site_aniso_U_23
_atom_site_aniso_U_13
_atom_site_aniso_U_12
Ni1 0.0081(2) 0.0083(3) 0.0088(3) 0.00028(18) -0.00208(16) 0.00007(16)
S1 0.0101(3) 0.0090(3) 0.0098(3) -0.0005(2) -0.0028(2) 0.0006(2)
O1 0.0121(8) 0.0169(9) 0.0162(10) -0.0055(8) -0.0001(7) 0.0039(7)
O2 0.0155(9) 0.0100(9) 0.0233(10) 0.0019(8) -0.0045(7) 0.0003(7)
OW1 0.0155(9) 0.0118(9) 0.0195(10) -0.0024(8) -0.0062(7) 0.0014(7)
O4 0.0111(8) 0.0153(9) 0.0184(10) -0.0021(8) -0.0057(7) 0.0000(7)
OW4 0.0166(9) 0.0112(9) 0.0143(10) -0.0002(8) -0.0053(7) 0.0006(7)
O3 0.0240(9) 0.0143(9) 0.0122(9) -0.0001(7) -0.0083(7) 0.0020(7)
OW5 0.0131(8) 0.0118(9) 0.0133(9) 0.0015(7) -0.0050(7) -0.0009(7)
OW2 0.0190(9) 0.0112(9) 0.0153(10) -0.0007(8) -0.0037(7) -0.0018(7)
C5 0.0162(13) 0.0179(14) 0.0261(16) 0.0065(12) -0.0074(11) -0.0053(10)
OW3 0.0105(8) 0.0132(9) 0.0151(9) 0.0019(8) -0.0009(7) -0.0002(7)
N2 0.0157(11) 0.0221(12) 0.0082(11) -0.0002(9) -0.0029(8) 0.0015(9)
C1 0.0127(12) 0.0170(14) 0.0202(15) -0.0015(11) -0.0051(10) 0.0009(10)
N1 0.0130(10) 0.0176(12) 0.0117(11) -0.0052(9) -0.0023(8) 0.0023(8)
C3 0.0139(12) 0.0236(15) 0.0207(15) -0.0075(12) -0.0012(10) -0.0007(10)
C2 0.0088(11) 0.0159(13) 0.0126(13) -0.0007(10) -0.0021(9) 0.0001(9)
C7 0.0085(11) 0.0158(13) 0.0122(13) -0.0021(10) -0.0030(9) -0.0003(9)
C6 0.0148(12) 0.0237(15) 0.0149(14) 0.0008(12) -0.0050(10) -0.0062(10)
C4 0.0162(12) 0.0146(14) 0.0354(17) -0.0041(12) -0.0083(12) -0.0004(10)

loop_
_atom_type_symbol
_atom_type_description
_atom_type_scat_dispersion_real
_atom_type_scat_dispersion_imag
_atom_type_scat_source
C C 0.0033 0.0016 'International Tables Vol C Tables 4.2.6.8 and 6.1.1.4'
H H 0.0000 0.0000 'International Tables Vol C Tables 4.2.6.8 and 6.1.1.4'
N N 0.0061 0.0033 'International Tables Vol C Tables 4.2.6.8 and 6.1.1.4'
O O 0.0106 0.0060 'International Tables Vol C Tables 4.2.6.8 and 6.1.1.4'
S S 0.1246 0.1234 'International Tables Vol C Tables 4.2.6.8 and 6.1.1.4'
Ni Ni 0.3393 1.1124 'International Tables Vol C Tables 4.2.6.8 and 6.1.1.4'

loop_
_geom_angle_atom_site_label_1
_geom_angle_atom_site_label_2
_geom_angle_atom_site_label_3
_geom_angle
_geom_angle_site_symmetry_1
_geom_angle_site_symmetry_3
OW4 Ni1 OW4 180.000(1) . 2_667
OW4 Ni1 OW5 88.03(7) . .
OW4 Ni1 OW5 91.97(7) 2_667 .
OW4 Ni1 OW5 91.97(7) . 2_667
OW4 Ni1 OW5 88.03(7) 2_667 2_667
OW5 Ni1 OW5 180.000(1) . 2_667
OW4 Ni1 OW3 90.01(7) . 2_667
OW4 Ni1 OW3 89.99(7) 2_667 2_667
OW5 Ni1 OW3 87.60(7) . 2_667
OW5 Ni1 OW3 92.40(7) 2_667 2_667
OW4 Ni1 OW3 89.99(7) . .
OW4 Ni1 OW3 90.01(7) 2_667 .
OW5 Ni1 OW3 92.40(7) . .
OW5 Ni1 OW3 87.60(7) 2_667 .
OW3 Ni1 OW3 180.0 2_667 .
O3 S1 O3 0.00(18) 1 .
O3 S1 O4 110.83(10) 1 .
O3 S1 O4 110.83(10) . .
O3 S1 O2 110.23(10) 1 1
O3 S1 O2 110.23(10) . 1
O4 S1 O2 109.23(10) . 1
O3 S1 O2 110.23(10) 1 .
O3 S1 O2 110.23(10) . .
O4 S1 O2 109.23(10) . .
O2 S1 O2 0.00(13) 1 .
O3 S1 O1 109.07(10) 1 .
O3 S1 O1 109.07(10) . .
O4 S1 O1 108.69(10) . .
O2 S1 O1 108.75(10) 1 .
O2 S1 O1 108.75(10) . .
O2 O2 S1 0(10) 1 .
H1W1 OW1 H2W1 109(2) . .
Ni1 OW4 H1W4 124.9(19) . .
Ni1 OW4 H2W4 110.6(19) . .
H1W4 OW4 H2W4 105(2) . .
O3 O3 S1 0(10) 1 .
Ni1 OW5 H1W5 111(2) . .
Ni1 OW5 H2W5 116.5(19) . .
H1W5 OW5 H2W5 106(2) . .
H2W2 OW2 H1W2 104(2) . .
C6 C5 C4 121.5(2) . .
C6 C5 H5 119.3 . .
C4 C5 H5 119.3 . .
Ni1 OW3 H2W3 118.1(18) . .
Ni1 OW3 H1W3 121.0(17) . .
H2W3 OW3 H1W3 110(2) . .
C1 N2 C2 109.0(2) . .
C1 N2 HN2 125.5 . .
C2 N2 HN2 125.5 . .
N1 C1 N2 110.0(2) . .
N1 C1 H1 125.0 . .
N2 C1 H1 125.0 . .
C1 N1 C7 108.8(2) . .
C1 N1 HN1 125.6 . .
C7 N1 HN1 125.6 . .
C4 C3 C2 116.5(2) . .
C4 C3 H3 121.7 . .
C2 C3 H3 121.7 . .
C3 C2 N2 132.4(2) . .
C3 C2 C7 121.8(2) . .
N2 C2 C7 105.8(2) . .
N1 C7 C2 106.4(2) . .
N1 C7 C6 132.1(2) . .
C2 C7 C6 121.6(2) . .
C5 C6 C7 116.4(2) . .
C5 C6 H6 121.8 . .
C7 C6 H6 121.8 . .
C3 C4 C5 122.3(2) . .
C3 C4 H4 118.9 . .
C5 C4 H4 118.9 . .

loop_
_geom_bond_atom_site_label_1
_geom_bond_atom_site_label_2
_geom_bond_distance
_geom_bond_site_symmetry_2
Ni1 OW4 2.0261(17) .
Ni1 OW4 2.0261(17) 2_667
Ni1 OW5 2.0686(17) .
Ni1 OW5 2.0686(17) 2_667
Ni1 OW3 2.0789(16) 2_667
Ni1 OW3 2.0789(16) .
S1 O3 1.4680(18) 1
S1 O3 1.4680(18) .
S1 O4 1.4733(17) .
S1 O2 1.4798(17) 1
S1 O2 1.4798(17) .
S1 O1 1.4872(17) .
O2 O2 0.000(5) 1
OW1 H1W1 0.898(16) .
OW1 H2W1 0.929(17) .
OW4 H1W4 0.951(17) .
OW4 H2W4 0.944(17) .
O3 O3 0.000(5) 1
OW5 H1W5 0.913(17) .
OW5 H2W5 0.950(17) .
OW2 H2W2 0.938(17) .
OW2 H1W2 0.943(17) .
C5 C6 1.380(4) .
C5 C4 1.403(4) .
C5 H5 0.9300 .
OW3 H2W3 0.917(17) .
OW3 H1W3 0.922(16) .
N2 C1 1.322(3) .
N2 C2 1.389(3) .
N2 HN2 0.8600 .
C1 N1 1.320(3) .
C1 H1 0.9300 .
N1 C7 1.388(3) .
N1 HN1 0.8600 .
C3 C4 1.371(4) .
C3 C2 1.388(4) .
C3 H3 0.9300 .
C2 C7 1.394(3) .
C7 C6 1.397(3) .
C6 H6 0.9300 .
C4 H4 0.9300 .

loop_
_geom_hbond_atom_site_label_D
_geom_hbond_atom_site_label_H
_geom_hbond_atom_site_label_A
_geom_hbond_distance_DH
_geom_hbond_distance_HA
_geom_hbond_distance_DA
_geom_hbond_angle_DHA
_geom_hbond_site_symmetry_A
OW4 H1W4 O4 0.951(17) 1.792(17) 2.737(2) 172(3) 2_667
OW5 H2W5 O2 0.950(17) 1.752(18) 2.696(2) 172(3) 1
OW3 H2W3 O2 0.917(17) 1.90(2) 2.762(2) 156(2) 2_567
OW1 H1W1 O1 0.898(16) 1.844(17) 2.714(2) 163(3) 1_645
OW1 H2W1 O4 0.929(17) 1.95(2) 2.844(2) 162(3) 1_545
OW2 H2W2 O1 0.938(17) 1.86(2) 2.746(2) 157(3) 1_545
OW2 H1W2 O1 0.943(17) 1.872(19) 2.801(2) 168(3) 2_567
N2 HN2 OW1 0.86 2.31 2.913(3) 127.1 2_666
N1 HN1 O3 0.86 1.86 2.711(3) 170.1 1
